data_2241744
loop_
_publ_author_name
'Mahbouli Rhouma, Najla'
'Rayes, Ali'
'Mezzadri, Francesco'
'Calestani, Gianluca'
'Loukil, Mohamed'

_publ_section_title
;
 Crystal structure of non-centrosymmetric bis(4-methoxybenzylammonium)
 tetrachloridozincate
;
_journal_coeditor_code WM5302
_journal_issue 7
_journal_name_full 'Acta Crystallographica Section E'
_journal_page_first 1050
_journal_page_last 1053
_journal_paper_doi 10.1107/S2056989016010069
_journal_volume 72
_journal_year 2016
_chemical_formula_iupac '(C8 H12 N O)2 [Zn Cl4]'
_chemical_formula_moiety '2(C8 H12 N O +), Cl4 Zn 2-'
_chemical_formula_sum 'C16 H24 Cl4 N2 O2 Zn'
_chemical_formula_weight 483.54
_chemical_name_systematic
;
Bis(4-methoxybenzylammonium) tetrachloridozincate
;
_space_group_crystal_system monoclinic
_space_group_IT_number 4
_space_group_name_Hall 'P 2yb'
_space_group_name_H-M_alt 'P 1 21 1'
_symmetry_space_group_name_Hall 'P 2yb'
_symmetry_space_group_name_H-M 'P 1 21 1'
_atom_sites_solution_hydrogens geom
_audit_creation_method SHELXL-2014/7
_cell_angle_alpha 90
_cell_angle_beta 93.482(2)
_cell_angle_gamma 90
_cell_formula_units_Z 2
_cell_length_a 10.6849(10)
_cell_length_b 7.4540(7)
_cell_length_c 13.3961(12)
_cell_measurement_reflns_used 196
_cell_measurement_temperature 294(2)
_cell_measurement_theta_max 17.52
_cell_measurement_theta_min 7.30
_cell_volume 1064.97(17)
_computing_cell_refinement
;
SAINT (Bruker, 2008)
;
_computing_data_collection
;
APEX2 (Bruker, 2008)
;
_computing_data_reduction
;
SAINT (Bruker, 2008)
;
_computing_molecular_graphics
;
ORTEP-3 (Farrugia, 2012), <i>VESTA</i> (Momma & Izumi, 2011) and
SCHAKAL (Keller, 1999)
;
_computing_publication_material
;
SHELXL2014 (Sheldrick, 2015<i>b</i>)
;
_computing_structure_refinement
;
SHELXL2014 (Sheldrick, 2015<i>b</i>)
;
_computing_structure_solution
;
SHELXT (Sheldrick, 2015<i>a</i>)
;
_diffrn_ambient_temperature 294(2)
_diffrn_measured_fraction_theta_full 1.000
_diffrn_measured_fraction_theta_max 1.000
_diffrn_measurement_device_type 'Bruker SMART CCD'
_diffrn_measurement_method '\w scan'
_diffrn_radiation_type MoK\a
_diffrn_radiation_wavelength 0.71073
_diffrn_reflns_limit_h_max 12
_diffrn_reflns_limit_h_min -12
_diffrn_reflns_limit_k_max 9
_diffrn_reflns_limit_k_min 0
_diffrn_reflns_limit_l_max 16
_diffrn_reflns_limit_l_min 0
_diffrn_reflns_number 2132
_diffrn_reflns_theta_full 25.242
_diffrn_reflns_theta_max 25.496
_diffrn_reflns_theta_min 1.523
_exptl_absorpt_coefficient_mu 1.667
_exptl_absorpt_correction_T_max 0.827
_exptl_absorpt_correction_T_min 0.604
_exptl_absorpt_correction_type multi-scan
_exptl_absorpt_process_details
;
(<i>SADABS</i>; Bruker, 2008)
;
_exptl_crystal_colour colourless
_exptl_crystal_density_diffrn 1.508
_exptl_crystal_description prism
_exptl_crystal_F_000 496
_exptl_crystal_size_max 0.310
_exptl_crystal_size_mid 0.290
_exptl_crystal_size_min 0.110
_refine_diff_density_max 0.417
_refine_diff_density_min -0.440
_refine_ls_abs_structure_details
;
No quotients, so Flack parameter determined by classical intensity fit
;
_refine_ls_abs_structure_Flack 0.09(2)
_refine_ls_extinction_method none
_refine_ls_goodness_of_fit_ref 1.075
_refine_ls_hydrogen_treatment constr
_refine_ls_matrix_type full
_refine_ls_number_parameters 239
_refine_ls_number_reflns 2132
_refine_ls_number_restraints 29
_refine_ls_restrained_S_all 1.069
_refine_ls_R_factor_all 0.0487
_refine_ls_R_factor_gt 0.0426
_refine_ls_shift/su_max 0.000
_refine_ls_shift/su_mean 0.000
_refine_ls_structure_factor_coef Fsqd
_refine_ls_weighting_details 'w=1/[\s^2^(Fo^2^)+(0.0576P)^2^+0.2617P] where P=(Fo^2^+2Fc^2^)/3'
_refine_ls_weighting_scheme calc
_refine_ls_wR_factor_gt 0.1033
_refine_ls_wR_factor_ref 0.1075
_reflns_number_gt 1932
_reflns_number_total 2132
_reflns_threshold_expression 'I > 2\s(I)'
_cod_data_source_file wm5302sup1.cif
_cod_data_source_block I
_cod_database_code 2241744
_shelx_space_group_comment
;
The symmetry employed for this shelxl refinement is uniquely defined
by the following loop, which should always be used as a source of
symmetry information in preference to the above space-group names.
They are only intended as comments.
;
_shelx_estimated_absorpt_t_min 0.626
_shelx_estimated_absorpt_t_max 0.838

loop_
_space_group_symop_operation_xyz
'x, y, z'
'-x, y+1/2, -z'

loop_
_atom_site_type_symbol
_atom_site_label
_atom_site_fract_x
_atom_site_fract_y
_atom_site_fract_z
_atom_site_U_iso_or_equiv
_atom_site_adp_type
_atom_site_calc_flag
_atom_site_occupancy
_atom_site_disorder_assembly
_atom_site_disorder_group
Zn Zn1 0.23731(7) 0.06114(12) -0.04066(6) 0.0413(2) Uani d 1 . .
Cl Cl1 0.35118(19) -0.1525(3) -0.11156(13) 0.0464(5) Uani d 1 . .
Cl Cl2 0.3173(2) 0.3349(3) -0.08077(16) 0.0515(5) Uani d 1 . .
Cl Cl3 0.2564(2) 0.0169(3) 0.12644(14) 0.0541(5) Uani d 1 . .
Cl Cl4 0.03137(18) 0.0515(5) -0.09460(17) 0.0714(7) Uani d 1 . .
O O1 0.2318(5) 0.1370(9) 0.5695(4) 0.0585(16) Uani d 1 . .
O O2 0.3732(5) 0.6144(8) 0.5857(4) 0.0541(15) Uani d 1 . .
N N1A -0.039(2) -0.010(3) 0.1458(15) 0.060(4) Uani d 0.52(2) A 1
H H1A1 0.0398 0.0184 0.1345 0.090 Uiso calc 0.52(2) A 1
H H1A2 -0.0863 -0.0023 0.0889 0.090 Uiso calc 0.52(2) A 1
H H1A3 -0.0418 -0.1214 0.1693 0.090 Uiso calc 0.52(2) A 1
C C8A -0.087(2) 0.115(3) 0.2197(13) 0.051(4) Uani d 0.52(2) A 1
H H8A1 -0.1741 0.0889 0.2288 0.062 Uiso calc 0.52(2) A 1
H H8A2 -0.0816 0.2370 0.1945 0.062 Uiso calc 0.52(2) A 1
N N1B -0.062(2) 0.077(4) 0.1398(13) 0.060(4) Uani d 0.48(2) A 2
H H1B1 -0.0269 0.1835 0.1303 0.090 Uiso calc 0.48(2) A 2
H H1B2 -0.1227 0.0581 0.0926 0.090 Uiso calc 0.48(2) A 2
H H1B3 -0.0039 -0.0084 0.1365 0.090 Uiso calc 0.48(2) A 2
C C8B -0.1142(17) 0.073(4) 0.2386(12) 0.051(4) Uani d 0.48(2) A 2
H H8B1 -0.1541 -0.0422 0.2483 0.062 Uiso calc 0.48(2) A 2
H H8B2 -0.1775 0.1656 0.2421 0.062 Uiso calc 0.48(2) A 2
N N2 0.4066(6) 0.6363(10) 0.1058(5) 0.0491(16) Uani d 1 . .
H H1N 0.4869 0.6150 0.1236 0.074 Uiso calc 1 . .
H H2N 0.3897 0.7516 0.1158 0.074 Uiso calc 1 . .
H H3N 0.3916 0.6099 0.0414 0.074 Uiso calc 1 . .
C C1 0.1468(6) 0.1175(9) 0.4901(5) 0.0369(16) Uani d 1 . .
C C2 0.1783(7) 0.2035(10) 0.4051(5) 0.0424(18) Uani d 1 . .
H H2 0.2535 0.2663 0.4048 0.051 Uiso calc 1 . .
C C3 0.0987(8) 0.1978(11) 0.3188(6) 0.0456(18) Uani d 1 . .
H H3 0.1199 0.2572 0.2612 0.055 Uiso calc 1 . .
C C4 -0.0124(7) 0.1024(10) 0.3201(5) 0.0409(18) Uani d 1 . .
C C5 -0.0412(7) 0.0166(11) 0.4056(6) 0.049(2) Uani d 1 . .
H H5 -0.1157 -0.0477 0.4061 0.059 Uiso calc 1 . .
C C6 0.0374(7) 0.0223(10) 0.4917(6) 0.047(2) Uani d 1 . .
H H6 0.0162 -0.0372 0.5493 0.057 Uiso calc 1 . .
C C7 0.2037(11) 0.0551(19) 0.6615(7) 0.085(3) Uani d 1 . .
H H7A 0.1208 0.0892 0.6781 0.128 Uiso calc 1 . .
H H7B 0.2634 0.0939 0.7135 0.128 Uiso calc 1 . .
H H7C 0.2078 -0.0729 0.6549 0.128 Uiso calc 1 . .
C C11 0.3734(7) 0.5951(10) 0.4849(5) 0.0393(16) Uani d 1 . .
C C12 0.4613(7) 0.4999(11) 0.4364(6) 0.0423(18) Uani d 1 . .
H H12 0.5296 0.4487 0.4721 0.051 Uiso calc 1 . .
C C13 0.4466(7) 0.4808(12) 0.3325(6) 0.0450(19) Uani d 1 . .
H H13 0.5050 0.4138 0.2997 0.054 Uiso calc 1 . .
C C14 0.3470(6) 0.5594(13) 0.2768(5) 0.0440(16) Uani d 1 . .
C C15 0.2628(7) 0.6580(10) 0.3274(6) 0.0472(18) Uani d 1 . .
H H15 0.1967 0.7140 0.2912 0.057 Uiso calc 1 . .
C C16 0.2727(8) 0.6769(10) 0.4303(6) 0.0468(18) Uani d 1 . .
H H16 0.2134 0.7427 0.4629 0.056 Uiso calc 1 . .
C C17 0.4625(10) 0.5122(14) 0.6466(6) 0.070(3) Uani d 1 . .
H H17A 0.4541 0.3873 0.6299 0.105 Uiso calc 1 . .
H H17B 0.4473 0.5292 0.7158 0.105 Uiso calc 1 . .
H H17C 0.5458 0.5517 0.6346 0.105 Uiso calc 1 . .
C C18 0.3266(7) 0.5243(12) 0.1665(6) 0.054(2) Uani d 1 . .
H H18A 0.3437 0.3989 0.1535 0.065 Uiso calc 1 . .
H H18B 0.2394 0.5470 0.1461 0.065 Uiso calc 1 . .

loop_
_atom_site_aniso_label
_atom_site_aniso_U_11
_atom_site_aniso_U_22
_atom_site_aniso_U_33
_atom_site_aniso_U_12
_atom_site_aniso_U_13
_atom_site_aniso_U_23
Zn1 0.0397(4) 0.0455(4) 0.0384(4) -0.0002(5) 0.0005(4) 0.0012(4)
Cl1 0.0524(11) 0.0456(9) 0.0416(9) 0.0014(9) 0.0070(9) -0.0042(9)
Cl2 0.0516(11) 0.0415(10) 0.0607(11) 0.0008(10) -0.0015(10) 0.0091(9)
Cl3 0.0695(12) 0.0560(13) 0.0369(9) 0.0119(11) 0.0042(10) 0.0018(8)
Cl4 0.0364(9) 0.115(2) 0.0623(12) -0.0014(15) -0.0031(9) -0.0049(16)
O1 0.056(3) 0.076(4) 0.042(3) 0.006(3) -0.014(3) 0.001(3)
O2 0.063(3) 0.056(4) 0.044(3) 0.002(3) 0.007(3) -0.004(3)
N1A 0.056(7) 0.077(12) 0.047(4) -0.011(9) -0.007(5) -0.003(8)
C8A 0.047(6) 0.055(7) 0.052(6) 0.001(5) -0.002(5) 0.004(5)
N1B 0.056(7) 0.077(12) 0.047(4) -0.011(9) -0.007(5) -0.003(8)
C8B 0.047(6) 0.055(7) 0.052(6) 0.001(5) -0.002(5) 0.004(5)
N2 0.051(4) 0.058(4) 0.038(3) 0.006(3) 0.006(3) 0.007(3)
C1 0.033(4) 0.037(4) 0.041(4) 0.003(3) 0.004(3) -0.001(3)
C2 0.037(4) 0.043(4) 0.048(4) -0.010(3) 0.010(3) -0.006(3)
C3 0.058(5) 0.048(4) 0.031(4) -0.005(4) 0.008(3) -0.001(3)
C4 0.041(4) 0.040(5) 0.041(4) 0.003(3) -0.004(3) -0.008(3)
C5 0.034(4) 0.044(5) 0.069(5) -0.010(3) 0.005(4) -0.002(4)
C6 0.052(5) 0.038(4) 0.053(4) 0.000(4) 0.014(4) 0.010(3)
C7 0.105(8) 0.086(7) 0.062(5) 0.012(9) -0.016(6) 0.013(7)
C11 0.044(4) 0.034(4) 0.041(4) -0.010(4) 0.007(3) -0.002(3)
C12 0.036(4) 0.038(4) 0.052(5) 0.002(3) 0.004(4) 0.005(4)
C13 0.038(4) 0.047(4) 0.052(5) 0.000(4) 0.016(4) 0.000(4)
C14 0.043(4) 0.042(4) 0.048(4) -0.006(5) 0.010(3) 0.007(4)
C15 0.042(4) 0.043(4) 0.057(4) 0.004(4) 0.007(4) 0.010(4)
C16 0.051(4) 0.039(4) 0.052(4) 0.006(4) 0.015(4) -0.002(3)
C17 0.093(7) 0.071(7) 0.045(5) 0.000(6) -0.004(5) 0.001(5)
C18 0.048(4) 0.067(6) 0.047(4) -0.016(4) 0.002(4) -0.006(4)

loop_
_atom_type_symbol
_atom_type_description
_atom_type_scat_dispersion_real
_atom_type_scat_dispersion_imag
_atom_type_scat_source
C C 0.0033 0.0016 'International Tables Vol C Tables 4.2.6.8 and 6.1.1.4'
H H 0.0000 0.0000 'International Tables Vol C Tables 4.2.6.8 and 6.1.1.4'
Cl Cl 0.1484 0.1585 'International Tables Vol C Tables 4.2.6.8 and 6.1.1.4'
N N 0.0061 0.0033 'International Tables Vol C Tables 4.2.6.8 and 6.1.1.4'
O O 0.0106 0.0060 'International Tables Vol C Tables 4.2.6.8 and 6.1.1.4'
Zn Zn 0.2839 1.4301 'International Tables Vol C Tables 4.2.6.8 and 6.1.1.4'

loop_
_geom_angle_atom_site_label_1
_geom_angle_atom_site_label_2
_geom_angle_atom_site_label_3
_geom_angle
Cl1 Zn1 Cl3 107.25(8)
Cl1 Zn1 Cl4 112.41(10)
Cl3 Zn1 Cl4 109.72(9)
Cl1 Zn1 Cl2 108.22(8)
Cl3 Zn1 Cl2 110.50(9)
Cl4 Zn1 Cl2 108.73(11)
C1 O1 C7 117.6(7)
C11 O2 C17 117.9(6)
C8A N1A H1A1 109.5
C8A N1A H1A2 109.5
H1A1 N1A H1A2 109.5
C8A N1A H1A3 109.5
H1A1 N1A H1A3 109.5
H1A2 N1A H1A3 109.5
N1A C8A C4 111.8(14)
N1A C8A H8A1 109.3
C4 C8A H8A1 109.3
N1A C8A H8A2 109.3
C4 C8A H8A2 109.3
H8A1 C8A H8A2 107.9
C8B N1B H1B1 109.5
C8B N1B H1B2 109.5
H1B1 N1B H1B2 109.5
C8B N1B H1B3 109.5
H1B1 N1B H1B3 109.5
H1B2 N1B H1B3 109.5
N1B C8B C4 110.6(15)
N1B C8B H8B1 109.5
C4 C8B H8B1 109.5
N1B C8B H8B2 109.5
C4 C8B H8B2 109.5
H8B1 C8B H8B2 108.1
C18 N2 H1N 109.5
C18 N2 H2N 109.5
H1N N2 H2N 109.5
C18 N2 H3N 109.5
H1N N2 H3N 109.5
H2N N2 H3N 109.5
O1 C1 C2 114.5(6)
O1 C1 C6 124.9(7)
C2 C1 C6 120.6(7)
C1 C2 C3 120.6(7)
C1 C2 H2 119.7
C3 C2 H2 119.7
C4 C3 C2 119.1(7)
C4 C3 H3 120.5
C2 C3 H3 120.5
C5 C4 C3 119.2(7)
C5 C4 C8B 110.5(11)
C3 C4 C8B 130.3(11)
C5 C4 C8A 129.8(11)
C3 C4 C8A 110.9(11)
C4 C5 C6 122.0(7)
C4 C5 H5 119.0
C6 C5 H5 119.0
C1 C6 C5 118.5(7)
C1 C6 H6 120.7
C5 C6 H6 120.7
O1 C7 H7A 109.5
O1 C7 H7B 109.5
H7A C7 H7B 109.5
O1 C7 H7C 109.5
H7A C7 H7C 109.5
H7B C7 H7C 109.5
O2 C11 C12 124.6(7)
O2 C11 C16 115.1(6)
C12 C11 C16 120.3(6)
C11 C12 C13 119.0(7)
C11 C12 H12 120.5
C13 C12 H12 120.5
C14 C13 C12 121.7(7)
C14 C13 H13 119.1
C12 C13 H13 119.1
C15 C14 C13 117.7(7)
C15 C14 C18 121.2(7)
C13 C14 C18 120.9(7)
C14 C15 C16 122.3(8)
C14 C15 H15 118.9
C16 C15 H15 118.9
C15 C16 C11 119.0(7)
C15 C16 H16 120.5
C11 C16 H16 120.5
O2 C17 H17A 109.5
O2 C17 H17B 109.5
H17A C17 H17B 109.5
O2 C17 H17C 109.5
H17A C17 H17C 109.5
H17B C17 H17C 109.5
N2 C18 C14 112.9(7)
N2 C18 H18A 109.0
C14 C18 H18A 109.0
N2 C18 H18B 109.0
C14 C18 H18B 109.0
H18A C18 H18B 107.8

loop_
_geom_bond_atom_site_label_1
_geom_bond_atom_site_label_2
_geom_bond_distance
Zn1 Cl1 2.249(2)
Zn1 Cl3 2.2595(19)
Zn1 Cl4 2.275(2)
Zn1 Cl2 2.289(2)
O1 C1 1.363(8)
O1 C7 1.424(11)
O2 C11 1.359(9)
O2 C17 1.435(11)
N1A C8A 1.473(10)
N1A H1A1 0.8900
N1A H1A2 0.8900
N1A H1A3 0.8900
C8A C4 1.523(15)
C8A H8A1 0.9700
C8A H8A2 0.9700
N1B C8B 1.469(10)
N1B H1B1 0.8900
N1B H1B2 0.8900
N1B H1B3 0.8900
C8B C4 1.510(15)
C8B H8B1 0.9700
C8B H8B2 0.9700
N2 C18 1.474(10)
N2 H1N 0.8900
N2 H2N 0.8900
N2 H3N 0.8900
C1 C2 1.366(10)
C1 C6 1.369(10)
C2 C3 1.393(11)
C2 H2 0.9300
C3 C4 1.385(11)
C3 H3 0.9300
C4 C5 1.363(11)
C5 C6 1.385(11)
C5 H5 0.9300
C6 H6 0.9300
C7 H7A 0.9600
C7 H7B 0.9600
C7 H7C 0.9600
C11 C12 1.371(11)
C11 C16 1.403(11)
C12 C13 1.398(11)
C12 H12 0.9300
C13 C14 1.392(11)
C13 H13 0.9300
C14 C15 1.372(11)
C14 C18 1.504(10)
C15 C16 1.384(11)
C15 H15 0.9300
C16 H16 0.9300
C17 H17A 0.9600
C17 H17B 0.9600
C17 H17C 0.9600
C18 H18A 0.9700
C18 H18B 0.9700

loop_
_geom_hbond_atom_site_label_D
_geom_hbond_atom_site_label_H
_geom_hbond_atom_site_label_A
_geom_hbond_site_symmetry_A
_geom_hbond_distance_DH
_geom_hbond_distance_HA
_geom_hbond_distance_DA
_geom_hbond_angle_DHA
N1A H1A1 Cl3 1_555 0.89 2.32 3.19(2) 164.2
N1A H1A2 Cl2 2_545 0.89 2.75 3.26(2) 117.9
N1A H1A3 Cl4 2_545 0.89 2.64 3.34(2) 136.5
C8A H8A2 Cl4 2_555 0.97 2.77 3.72(2) 167.6
N1B H1B1 Cl4 2_555 0.89 2.78 3.61(3) 154.1
N1B H1B2 Cl2 2_545 0.89 2.66 3.33(2) 132.5
N1B H1B3 Cl3 1_555 0.89 2.80 3.45(2) 130.6
C8B H8B2 Cl1 2_555 0.97 2.82 3.60(2) 138.4
N2 H1N Cl1 2_655 0.89 2.65 3.364(7) 137.7
N2 H1N Cl2 2_655 0.89 2.75 3.336(7) 124.8
N2 H2N Cl3 1_565 0.89 2.45 3.279(8) 156.0
N2 H3N Cl1 1_565 0.89 2.72 3.331(7) 126.6
N2 H3N Cl2 1_555 0.89 2.71 3.452(7) 141.4
C2 H2 Cg1 1_555 0.93 2.62 3.432(8) 146.2
C6 H6 Cg2 2_545 0.93 2.86 3.579(8) 135.4

_cod_database_fobs_code 2241744
